data_2220535
loop_
_publ_author_name
'Zhang, Jinpeng'
'Zhang, Xiaohong'
'Yan, Shu'
'Ma, Ning'
'Tu, Shujiang'

_publ_section_title 2-Amino-4-(2-chlorophenyl)-5,10-dioxo-5,10-dihydro-4<i>H</i>-benzo[<i>g</i>]chromene-3-carbonitrile
_journal_coeditor_code HK2585
_journal_issue 1
_journal_name_full 'Acta Crystallographica Section E'
_journal_page_first o5
_journal_paper_doi 10.1107/S1600536808039986
_journal_volume 65
_journal_year 2009
_chemical_formula_iupac 'C20 H11 Cl N2 O3'
_chemical_formula_moiety 'C20 H11 Cl N2 O3'
_chemical_formula_sum 'C20 H11 Cl N2 O3'
_chemical_formula_weight 362.76
_chemical_melting_point_gt 573
_chemical_name_systematic
;
2-Amino-4-(2-chlorophenyl)-5,10-dioxo-5,10-dihydro-4<i>H</i>-
benzo[<i>g</i>]chromene-3-carbonitrile
;
_space_group_IT_number 2
_symmetry_cell_setting triclinic
_symmetry_space_group_name_Hall '-P 1'
_symmetry_space_group_name_H-M 'P -1'
_atom_sites_solution_hydrogens geom
_atom_sites_solution_primary direct
_atom_sites_solution_secondary difmap
_cell_angle_alpha 93.0150(10)
_cell_angle_beta 96.3930(10)
_cell_angle_gamma 110.732(2)
_cell_formula_units_Z 2
_cell_length_a 8.3201(10)
_cell_length_b 9.3729(12)
_cell_length_c 11.0081(16)
_cell_measurement_reflns_used 959
_cell_measurement_temperature 298(2)
_cell_measurement_theta_max 25.109
_cell_measurement_theta_min 2.822
_cell_volume 793.95(18)
_computing_cell_refinement 'SAINT (Bruker, 1997)'
_computing_data_collection 'SMART (Bruker, 1997)'
_computing_data_reduction 'SAINT (Bruker, 1997)'
_computing_molecular_graphics 'SHELXTL (Sheldrick, 2008) and PLATON (Spek, 2003)'
_computing_publication_material 'SHELXTL (Sheldrick, 2008) and PLATON (Spek, 2003)'
_computing_structure_refinement 'SHELXL97 (Sheldrick, 2008)'
_computing_structure_solution 'SHELXS97 (Sheldrick, 2008)'
_diffrn_ambient_temperature 298(2)
_diffrn_measured_fraction_theta_full 0.986
_diffrn_measured_fraction_theta_max 0.986
_diffrn_measurement_device_type 'Bruker SMART CCD area-detector'
_diffrn_measurement_method '\f and \w'
_diffrn_radiation_monochromator graphite
_diffrn_radiation_source 'fine-focus sealed tube'
_diffrn_radiation_type MoK\a
_diffrn_radiation_wavelength 0.71073
_diffrn_reflns_av_R_equivalents 0.0254
_diffrn_reflns_av_sigmaI/netI 0.0799
_diffrn_reflns_limit_h_max 9
_diffrn_reflns_limit_h_min -9
_diffrn_reflns_limit_k_max 10
_diffrn_reflns_limit_k_min -11
_diffrn_reflns_limit_l_max 8
_diffrn_reflns_limit_l_min -13
_diffrn_reflns_number 4207
_diffrn_reflns_theta_full 25.01
_diffrn_reflns_theta_max 25.01
_diffrn_reflns_theta_min 1.87
_exptl_absorpt_coefficient_mu 0.265
_exptl_absorpt_correction_T_max 0.9740
_exptl_absorpt_correction_T_min 0.9564
_exptl_absorpt_correction_type multi-scan
_exptl_absorpt_process_details '(SADABS; Sheldrick, 1996)'
_exptl_crystal_colour orange
_exptl_crystal_density_diffrn 1.517
_exptl_crystal_density_method 'not measured'
_exptl_crystal_description block
_exptl_crystal_F_000 372
_exptl_crystal_size_max 0.17
_exptl_crystal_size_mid 0.15
_exptl_crystal_size_min 0.10
_refine_diff_density_max 0.395
_refine_diff_density_min -0.256
_refine_ls_extinction_method none
_refine_ls_goodness_of_fit_ref 1.042
_refine_ls_hydrogen_treatment constr
_refine_ls_matrix_type full
_refine_ls_number_parameters 235
_refine_ls_number_reflns 2746
_refine_ls_number_restraints 0
_refine_ls_restrained_S_all 1.042
_refine_ls_R_factor_all 0.1103
_refine_ls_R_factor_gt 0.0530
_refine_ls_shift/su_max 0.000
_refine_ls_shift/su_mean 0.000
_refine_ls_structure_factor_coef Fsqd
_refine_ls_weighting_details 'calc w=1/[\s^2^(Fo^2^)+(0.0295P)^2^] where P=(Fo^2^+2Fc^2^)/3'
_refine_ls_weighting_scheme calc
_refine_ls_wR_factor_gt 0.0876
_refine_ls_wR_factor_ref 0.1004
_reflns_number_gt 1566
_reflns_number_total 2746
_reflns_threshold_expression I>2\s(I)
_cod_data_source_file hk2585.cif
_cod_data_source_block I
_cod_database_code 2220535
_cod_database_fobs_code 2220535

loop_
_symmetry_equiv_pos_as_xyz
'x, y, z'
'-x, -y, -z'

loop_
_atom_site_type_symbol
_atom_site_label
_atom_site_fract_x
_atom_site_fract_y
_atom_site_fract_z
_atom_site_U_iso_or_equiv
_atom_site_adp_type
_atom_site_calc_flag
_atom_site_refinement_flags
_atom_site_occupancy
_atom_site_disorder_assembly
_atom_site_disorder_group
Cl Cl1 -0.01619(12) 0.04001(10) 0.69113(9) 0.0587(3) Uani d . 1 . .
O O1 0.1440(3) 0.3890(2) 0.6133(2) 0.0405(6) Uani d . 1 . .
O O2 0.5886(3) 0.2063(3) 0.7464(2) 0.0541(7) Uani d . 1 . .
O O3 0.2251(3) 0.3753(3) 0.3898(2) 0.0536(7) Uani d . 1 . .
N N1 -0.0034(3) 0.4822(3) 0.7313(2) 0.0471(8) Uani d . 1 . .
H H1A -0.0304 0.5099 0.7994 0.057 Uiso calc R 1 . .
H H1B -0.0556 0.4936 0.6626 0.057 Uiso calc R 1 . .
N N2 0.1921(4) 0.4871(4) 1.0491(3) 0.0578(9) Uani d . 1 . .
C C1 0.1196(4) 0.4216(3) 0.7320(3) 0.0369(8) Uani d . 1 . .
C C2 0.2135(4) 0.3957(3) 0.8299(3) 0.0344(8) Uani d . 1 . .
C C3 0.3297(4) 0.3028(3) 0.8197(3) 0.0336(8) Uani d . 1 . .
H H3 0.4412 0.3622 0.8696 0.040 Uiso calc R 1 . .
C C4 0.3646(4) 0.2940(3) 0.6883(3) 0.0309(8) Uani d . 1 . .
C C5 0.5061(4) 0.2424(3) 0.6626(3) 0.0360(8) Uani d . 1 . .
C C6 0.5448(4) 0.2361(3) 0.5342(3) 0.0339(8) Uani d . 1 . .
C C7 0.6774(4) 0.1889(4) 0.5076(3) 0.0466(9) Uani d . 1 . .
H H7 0.7416 0.1604 0.5699 0.056 Uiso calc R 1 . .
C C8 0.7152(5) 0.1837(4) 0.3890(3) 0.0538(10) Uani d . 1 . .
H H8 0.8064 0.1540 0.3718 0.065 Uiso calc R 1 . .
C C9 0.6180(4) 0.2225(4) 0.2961(3) 0.0530(10) Uani d . 1 . .
H H9 0.6426 0.2170 0.2160 0.064 Uiso calc R 1 . .
C C10 0.4851(4) 0.2690(4) 0.3207(3) 0.0461(9) Uani d . 1 . .
H H10 0.4202 0.2951 0.2574 0.055 Uiso calc R 1 . .
C C11 0.4476(4) 0.2770(3) 0.4401(3) 0.0346(8) Uani d . 1 . .
C C12 0.3083(4) 0.3326(3) 0.4679(3) 0.0350(8) Uani d . 1 . .
C C13 0.2762(4) 0.3374(3) 0.5983(3) 0.0337(8) Uani d . 1 . .
C C14 0.1989(4) 0.4470(4) 0.9505(3) 0.0405(9) Uani d . 1 . .
C C15 0.2617(4) 0.1487(3) 0.8721(3) 0.0322(8) Uani d . 1 . .
C C16 0.1126(4) 0.0269(4) 0.8235(3) 0.0374(9) Uani d . 1 . .
C C17 0.0573(4) -0.1101(4) 0.8767(3) 0.0450(9) Uani d . 1 . .
H H17 -0.0427 -0.1903 0.8412 0.054 Uiso calc R 1 . .
C C18 0.1515(5) -0.1260(4) 0.9819(3) 0.0538(10) Uani d . 1 . .
H H18 0.1157 -0.2177 1.0179 0.065 Uiso calc R 1 . .
C C19 0.2985(5) -0.0068(4) 1.0343(3) 0.0514(10) Uani d . 1 . .
H H19 0.3613 -0.0172 1.1065 0.062 Uiso calc R 1 . .
C C20 0.3530(4) 0.1287(4) 0.9798(3) 0.0433(9) Uani d . 1 . .
H H20 0.4532 0.2084 1.0158 0.052 Uiso calc R 1 . .

loop_
_atom_site_aniso_label
_atom_site_aniso_U_11
_atom_site_aniso_U_22
_atom_site_aniso_U_33
_atom_site_aniso_U_12
_atom_site_aniso_U_13
_atom_site_aniso_U_23
Cl1 0.0512(6) 0.0542(6) 0.0649(7) 0.0171(4) -0.0099(5) 0.0082(5)
O1 0.0409(14) 0.0529(14) 0.0391(14) 0.0302(12) 0.0069(11) 0.0067(12)
O2 0.0534(16) 0.0759(17) 0.0500(16) 0.0423(14) 0.0080(13) 0.0191(14)
O3 0.0643(17) 0.0733(17) 0.0398(15) 0.0459(14) 0.0020(13) 0.0114(13)
N1 0.0525(19) 0.0636(19) 0.0407(18) 0.0403(16) 0.0056(15) 0.0031(16)
N2 0.065(2) 0.066(2) 0.046(2) 0.0297(18) 0.0090(18) -0.0059(18)
C1 0.037(2) 0.0340(19) 0.044(2) 0.0177(16) 0.0102(18) 0.0047(17)
C2 0.037(2) 0.0356(19) 0.035(2) 0.0183(16) 0.0072(17) 0.0027(17)
C3 0.0340(19) 0.0366(19) 0.033(2) 0.0165(15) 0.0015(16) 0.0036(17)
C4 0.0328(19) 0.0285(17) 0.034(2) 0.0135(15) 0.0057(16) 0.0044(16)
C5 0.0319(19) 0.0350(19) 0.044(2) 0.0162(16) 0.0015(18) 0.0081(18)
C6 0.033(2) 0.0334(18) 0.036(2) 0.0121(15) 0.0061(17) 0.0041(17)
C7 0.043(2) 0.053(2) 0.054(3) 0.0278(18) 0.0078(19) 0.008(2)
C8 0.049(2) 0.065(3) 0.055(3) 0.028(2) 0.016(2) -0.002(2)
C9 0.051(2) 0.065(3) 0.044(2) 0.021(2) 0.010(2) -0.001(2)
C10 0.043(2) 0.054(2) 0.044(2) 0.0207(18) 0.0074(19) 0.003(2)
C11 0.035(2) 0.0324(19) 0.035(2) 0.0108(15) 0.0047(17) -0.0009(17)
C12 0.035(2) 0.0325(19) 0.039(2) 0.0132(15) 0.0047(17) 0.0037(17)
C13 0.0346(19) 0.0297(18) 0.040(2) 0.0158(15) 0.0061(17) 0.0012(17)
C14 0.039(2) 0.037(2) 0.048(2) 0.0164(16) 0.0055(19) 0.008(2)
C15 0.0331(19) 0.0377(19) 0.0338(19) 0.0207(16) 0.0098(16) 0.0064(17)
C16 0.036(2) 0.042(2) 0.042(2) 0.0234(16) 0.0058(17) 0.0035(18)
C17 0.041(2) 0.036(2) 0.062(3) 0.0163(16) 0.0148(19) 0.0048(19)
C18 0.062(3) 0.050(2) 0.063(3) 0.031(2) 0.021(2) 0.023(2)
C19 0.059(3) 0.059(3) 0.046(2) 0.032(2) 0.009(2) 0.015(2)
C20 0.045(2) 0.047(2) 0.040(2) 0.0190(17) 0.0035(18) 0.0086(18)

loop_
_atom_type_symbol
_atom_type_description
_atom_type_scat_dispersion_real
_atom_type_scat_dispersion_imag
_atom_type_scat_source
C C 0.0033 0.0016 'International Tables Vol C Tables 4.2.6.8 and 6.1.1.4'
H H 0.0000 0.0000 'International Tables Vol C Tables 4.2.6.8 and 6.1.1.4'
N N 0.0061 0.0033 'International Tables Vol C Tables 4.2.6.8 and 6.1.1.4'
O O 0.0106 0.0060 'International Tables Vol C Tables 4.2.6.8 and 6.1.1.4'
Cl Cl 0.1484 0.1585 'International Tables Vol C Tables 4.2.6.8 and 6.1.1.4'

loop_
_geom_angle_atom_site_label_1
_geom_angle_atom_site_label_2
_geom_angle_atom_site_label_3
_geom_angle_site_symmetry_1
_geom_angle_site_symmetry_3
_geom_angle
_geom_angle_publ_flag
C13 O1 C1 . . 117.4(2) ?
C1 N1 H1A . . 120.0 ?
C1 N1 H1B . . 120.0 ?
H1A N1 H1B . . 120.0 ?
N1 C1 C2 . . 127.8(3) ?
N1 C1 O1 . . 110.1(3) ?
C2 C1 O1 . . 122.1(3) ?
C1 C2 C14 . . 120.4(3) ?
C1 C2 C3 . . 122.9(3) ?
C14 C2 C3 . . 116.6(3) ?
C4 C3 C2 . . 108.4(2) ?
C4 C3 C15 . . 114.8(2) ?
C2 C3 C15 . . 113.2(3) ?
C4 C3 H3 . . 106.6 ?
C2 C3 H3 . . 106.6 ?
C15 C3 H3 . . 106.6 ?
C13 C4 C5 . . 120.3(3) ?
C13 C4 C3 . . 121.8(3) ?
C5 C4 C3 . . 117.8(3) ?
O2 C5 C4 . . 119.6(3) ?
O2 C5 C6 . . 121.8(3) ?
C4 C5 C6 . . 118.6(3) ?
C7 C6 C11 . . 119.7(3) ?
C7 C6 C5 . . 119.8(3) ?
C11 C6 C5 . . 120.6(3) ?
C8 C7 C6 . . 120.2(3) ?
C8 C7 H7 . . 119.9 ?
C6 C7 H7 . . 119.9 ?
C9 C8 C7 . . 120.0(4) ?
C9 C8 H8 . . 120.0 ?
C7 C8 H8 . . 120.0 ?
C10 C9 C8 . . 120.5(4) ?
C10 C9 H9 . . 119.7 ?
C8 C9 H9 . . 119.7 ?
C9 C10 C11 . . 120.0(3) ?
C9 C10 H10 . . 120.0 ?
C11 C10 H10 . . 120.0 ?
C10 C11 C6 . . 119.6(3) ?
C10 C11 C12 . . 120.2(3) ?
C6 C11 C12 . . 120.2(3) ?
O3 C12 C11 . . 122.6(3) ?
O3 C12 C13 . . 120.7(3) ?
C11 C12 C13 . . 116.8(3) ?
C4 C13 O1 . . 124.6(3) ?
C4 C13 C12 . . 123.5(3) ?
O1 C13 C12 . . 111.9(3) ?
N2 C14 C2 . . 177.6(4) ?
C16 C15 C20 . . 116.6(3) ?
C16 C15 C3 . . 125.4(3) ?
C20 C15 C3 . . 118.0(3) ?
C15 C16 C17 . . 122.3(3) ?
C15 C16 Cl1 . . 120.9(2) ?
C17 C16 Cl1 . . 116.8(3) ?
C18 C17 C16 . . 119.4(3) ?
C18 C17 H17 . . 120.3 ?
C16 C17 H17 . . 120.3 ?
C17 C18 C19 . . 120.1(3) ?
C17 C18 H18 . . 120.0 ?
C19 C18 H18 . . 120.0 ?
C18 C19 C20 . . 119.9(3) ?
C18 C19 H19 . . 120.0 ?
C20 C19 H19 . . 120.0 ?
C19 C20 C15 . . 121.6(3) ?
C19 C20 H20 . . 119.2 ?
C15 C20 H20 . . 119.2 ?

loop_
_geom_bond_atom_site_label_1
_geom_bond_atom_site_label_2
_geom_bond_site_symmetry_2
_geom_bond_distance
_geom_bond_publ_flag
Cl1 C16 . 1.747(3) ?
O1 C1 . 1.380(4) ?
O1 C13 . 1.370(3) ?
O2 C5 . 1.223(3) ?
O3 C12 . 1.216(3) ?
N1 C1 . 1.334(3) ?
N1 H1A . 0.8600 ?
N1 H1B . 0.8600 ?
N2 C14 . 1.144(4) ?
C1 C2 . 1.343(4) ?
C2 C14 . 1.420(5) ?
C2 C3 . 1.522(4) ?
C3 C4 . 1.510(4) ?
C3 C15 . 1.524(4) ?
C3 H3 . 0.9800 ?
C4 C13 . 1.335(4) ?
C4 C5 . 1.470(4) ?
C5 C6 . 1.487(4) ?
C6 C7 . 1.380(4) ?
C6 C11 . 1.396(4) ?
C7 C8 . 1.379(5) ?
C7 H7 . 0.9300 ?
C8 C9 . 1.377(4) ?
C8 H8 . 0.9300 ?
C9 C10 . 1.372(4) ?
C9 H9 . 0.9300 ?
C10 C11 . 1.389(4) ?
C10 H10 . 0.9300 ?
C11 C12 . 1.482(4) ?
C12 C13 . 1.490(4) ?
C15 C16 . 1.383(4) ?
C15 C20 . 1.393(4) ?
C16 C17 . 1.387(4) ?
C17 C18 . 1.370(4) ?
C17 H17 . 0.9300 ?
C18 C19 . 1.373(4) ?
C18 H18 . 0.9300 ?
C19 C20 . 1.383(4) ?
C19 H19 . 0.9300 ?
C20 H20 . 0.9300 ?

loop_
_geom_hbond_atom_site_label_D
_geom_hbond_atom_site_label_H
_geom_hbond_atom_site_label_A
_geom_hbond_site_symmetry_A
_geom_hbond_distance_DH
_geom_hbond_distance_HA
_geom_hbond_distance_DA
_geom_hbond_angle_DHA
N1 H1A N2 2_567 0.86 2.26 3.080(4) 159.2
N1 H1B O3 2_566 0.86 2.22 2.889(3) 133.9

loop_
_geom_torsion_atom_site_label_1
_geom_torsion_atom_site_label_2
_geom_torsion_atom_site_label_3
_geom_torsion_atom_site_label_4
_geom_torsion_site_symmetry_1
_geom_torsion_site_symmetry_2
_geom_torsion_site_symmetry_3
_geom_torsion_site_symmetry_4
_geom_torsion
_geom_torsion_publ_flag
C13 O1 C1 N1 . . . . 174.8(2) ?
C13 O1 C1 C2 . . . . -3.9(4) ?
N1 C1 C2 C14 . . . . -5.9(6) ?
O1 C1 C2 C14 . . . . 172.6(3) ?
N1 C1 C2 C3 . . . . 169.9(3) ?
O1 C1 C2 C3 . . . . -11.5(5) ?
C1 C2 C3 C4 . . . . 18.2(4) ?
C14 C2 C3 C4 . . . . -165.8(3) ?
C1 C2 C3 C15 . . . . -110.3(4) ?
C14 C2 C3 C15 . . . . 65.6(4) ?
C2 C3 C4 C13 . . . . -11.5(4) ?
C15 C3 C4 C13 . . . . 116.1(3) ?
C2 C3 C4 C5 . . . . 165.6(3) ?
C15 C3 C4 C5 . . . . -66.7(3) ?
C13 C4 C5 O2 . . . . 178.4(3) ?
C3 C4 C5 O2 . . . . 1.1(4) ?
C13 C4 C5 C6 . . . . -1.6(4) ?
C3 C4 C5 C6 . . . . -178.8(3) ?
O2 C5 C6 C7 . . . . -0.2(5) ?
C4 C5 C6 C7 . . . . 179.7(3) ?
O2 C5 C6 C11 . . . . 179.5(3) ?
C4 C5 C6 C11 . . . . -0.6(4) ?
C11 C6 C7 C8 . . . . 0.7(5) ?
C5 C6 C7 C8 . . . . -179.5(3) ?
C6 C7 C8 C9 . . . . -1.4(5) ?
C7 C8 C9 C10 . . . . 1.1(5) ?
C8 C9 C10 C11 . . . . -0.1(5) ?
C9 C10 C11 C6 . . . . -0.6(5) ?
C9 C10 C11 C12 . . . . 177.8(3) ?
C7 C6 C11 C10 . . . . 0.3(5) ?
C5 C6 C11 C10 . . . . -179.5(3) ?
C7 C6 C11 C12 . . . . -178.1(3) ?
C5 C6 C11 C12 . . . . 2.1(4) ?
C10 C11 C12 O3 . . . . -1.4(5) ?
C6 C11 C12 O3 . . . . 177.0(3) ?
C10 C11 C12 C13 . . . . 179.9(3) ?
C6 C11 C12 C13 . . . . -1.7(4) ?
C5 C4 C13 O1 . . . . -179.1(3) ?
C3 C4 C13 O1 . . . . -2.0(5) ?
C5 C4 C13 C12 . . . . 2.0(5) ?
C3 C4 C13 C12 . . . . 179.1(3) ?
C1 O1 C13 C4 . . . . 11.0(4) ?
C1 O1 C13 C12 . . . . -170.1(3) ?
O3 C12 C13 C4 . . . . -179.1(3) ?
C11 C12 C13 C4 . . . . -0.4(4) ?
O3 C12 C13 O1 . . . . 1.9(4) ?
C11 C12 C13 O1 . . . . -179.4(2) ?
C4 C3 C15 C16 . . . . -57.8(4) ?
C2 C3 C15 C16 . . . . 67.4(4) ?
C4 C3 C15 C20 . . . . 124.2(3) ?
C2 C3 C15 C20 . . . . -110.6(3) ?
C20 C15 C16 C17 . . . . -1.4(5) ?
C3 C15 C16 C17 . . . . -179.4(3) ?
C20 C15 C16 Cl1 . . . . 178.3(2) ?
C3 C15 C16 Cl1 . . . . 0.2(4) ?
C15 C16 C17 C18 . . . . 0.8(5) ?
Cl1 C16 C17 C18 . . . . -178.8(3) ?
C16 C17 C18 C19 . . . . 0.4(5) ?
C17 C18 C19 C20 . . . . -1.0(5) ?
C18 C19 C20 C15 . . . . 0.4(5) ?
C16 C15 C20 C19 . . . . 0.8(5) ?
C3 C15 C20 C19 . . . . 179.0(3) ?

loop_
_cod_related_entry_id
_cod_related_entry_database
_cod_related_entry_code
1 ChemSpider 13068549
